data_7042229
loop_
_publ_author_name
'Ji, Xiaoxiao'
'Tong, Peng'
'Yang, Dawei'
'Wang, Baomin'
'Zhao, Jinfeng'
'Li, Yang'
'Qu, Jingping'

_publ_section_title
;
 Synthesis, structural characterization and conversion of dinuclear
 iron-sulfur clusters containing the disulfide ligand:
 [Cp*Fe(\m-\h(2):\h(2)-bdt)(cis-\m-\h(1):\h(1)-S2)FeCp*],
 [Cp*Fe(\m-S(C6H4S2))(cis-\m-\h(1):\h(1)-S2)FeCp*], and
 [{Cp*Fe(bdt)}2(trans-\m-\h(1):\h(1)-S2)].
;
_journal_issue 12
_journal_name_full 'Dalton transactions (Cambridge, England : 2003)'
_journal_page_first 3820
_journal_page_last 3824
_journal_paper_doi 10.1039/c7dt00450h
_journal_volume 46
_journal_year 2017
_chemical_formula_sum 'C32 H38 Fe2 S6'
_chemical_formula_weight 726.68
_chemical_name_common 4
_chemical_name_systematic ' [{Cp*(bdt)Fe}2(S2)]'
_space_group_IT_number 14
_symmetry_cell_setting monoclinic
_symmetry_space_group_name_Hall '-P 2ybc'
_symmetry_space_group_name_H-M 'P 1 21/c 1'
_atom_sites_solution_hydrogens geom
_atom_sites_solution_primary direct
_atom_sites_solution_secondary difmap
_audit_creation_method SHELXL-97
_audit_update_record
;
2015-10-16 deposited with the CCDC.
2017-02-24 downloaded from the CCDC.
;
_cell_angle_alpha 90.00
_cell_angle_beta 106.6040(10)
_cell_angle_gamma 90.00
_cell_formula_units_Z 2
_cell_length_a 11.0709(3)
_cell_length_b 18.7405(5)
_cell_length_c 8.3665(2)
_cell_measurement_temperature 296(2)
_cell_volume 1663.45(8)
_computing_cell_refinement 'Bruker SMART'
_computing_data_collection 'Bruker SMART'
_computing_data_reduction 'Bruker SMART'
_computing_molecular_graphics 'Bruker SHELXTL'
_computing_publication_material 'Bruker SHELXTL'
_computing_structure_refinement 'Bruker SHELXTL'
_computing_structure_solution 'Bruker SHELXTL'
_diffrn_ambient_temperature 296(2)
_diffrn_measured_fraction_theta_full 0.981
_diffrn_measured_fraction_theta_max 0.981
_diffrn_measurement_device_type 'CCD area detector'
_diffrn_measurement_method 'pi and omega scans'
_diffrn_radiation_monochromator graphite
_diffrn_radiation_source 'fine-focus sealed tube'
_diffrn_radiation_type MoK\a
_diffrn_radiation_wavelength 0.71073
_diffrn_reflns_av_R_equivalents 0.0185
_diffrn_reflns_av_sigmaI/netI 0.0252
_diffrn_reflns_limit_h_max 12
_diffrn_reflns_limit_h_min -13
_diffrn_reflns_limit_k_max 22
_diffrn_reflns_limit_k_min -17
_diffrn_reflns_limit_l_max 9
_diffrn_reflns_limit_l_min -9
_diffrn_reflns_number 5880
_diffrn_reflns_theta_full 25.00
_diffrn_reflns_theta_max 25.00
_diffrn_reflns_theta_min 1.92
_exptl_absorpt_coefficient_mu 1.270
_exptl_absorpt_correction_T_max 0.7503
_exptl_absorpt_correction_T_min 0.6793
_exptl_absorpt_correction_type empirical
_exptl_absorpt_process_details SADABS
_exptl_crystal_density_diffrn 1.451
_exptl_crystal_density_method 'not measured'
_exptl_crystal_F_000 756
_exptl_crystal_size_max 0.33
_exptl_crystal_size_mid 0.31
_exptl_crystal_size_min 0.24
_refine_diff_density_max 0.466
_refine_diff_density_min -0.282
_refine_diff_density_rms 0.060
_refine_ls_extinction_method none
_refine_ls_goodness_of_fit_ref 1.085
_refine_ls_hydrogen_treatment 'riding mode'
_refine_ls_matrix_type full
_refine_ls_number_parameters 181
_refine_ls_number_reflns 2867
_refine_ls_number_restraints 0
_refine_ls_restrained_S_all 1.085
_refine_ls_R_factor_all 0.0407
_refine_ls_R_factor_gt 0.0339
_refine_ls_shift/su_max 0.001
_refine_ls_shift/su_mean 0.000
_refine_ls_structure_factor_coef Fsqd
_refine_ls_weighting_details 'calc w=1/[\s^2^(Fo^2^)+(0.0542P)^2^+0.7579P] where P=(Fo^2^+2Fc^2^)/3'
_refine_ls_weighting_scheme calc
_refine_ls_wR_factor_gt 0.0950
_refine_ls_wR_factor_ref 0.0992
_reflns_number_gt 2469
_reflns_number_total 2867
_reflns_threshold_expression >2sigma(I)
_cod_data_source_file c7dt00450h2.cif
_cod_data_source_block 1
_cod_depositor_comments
;
The following automatic conversions were performed:

'_symmetry_cell_setting' value 'Monoclinic' changed to 'monoclinic'
according to
/home/data/users/saulius/crontab/automatic-downloads/rss-feeds/RSC/lib/dictionaries/cif_core.dic
dictionary named 'cif_core.dic' version 2.4.2 from 2011-04-26.

Automatic conversion script
Id: cif_fix_values 4973 2017-02-22 13:04:09Z antanas 

 Adding full bibliography for 7042228--7042230.cif.
;
_cod_original_cell_volume 1663.45(7)
_cod_original_sg_symbol_H-M P2(1)/c
_cod_database_code 7042229

loop_
_symmetry_equiv_pos_as_xyz
'x, y, z'
'-x, y+1/2, -z+1/2'
'-x, -y, -z'
'x, -y-1/2, z-1/2'

loop_
_atom_site_label
_atom_site_type_symbol
_atom_site_fract_x
_atom_site_fract_y
_atom_site_fract_z
_atom_site_U_iso_or_equiv
_atom_site_adp_type
_atom_site_occupancy
_atom_site_symmetry_multiplicity
_atom_site_calc_flag
_atom_site_refinement_flags
Fe1 Fe 0.31629(3) 0.44105(2) 0.74988(4) 0.03274(15) Uani 1 1 d .
S1 S 0.18930(7) 0.46769(4) 0.90007(9) 0.0457(2) Uani 1 1 d .
S2 S 0.29762(7) 0.55083(4) 0.65575(9) 0.0432(2) Uani 1 1 d .
S3 S 0.49603(6) 0.45411(4) 0.94005(10) 0.0476(2) Uani 1 1 d .
C1 C 0.2254(3) 0.3399(2) 0.6855(5) 0.0633(10) Uani 1 1 d .
C2 C 0.2040(3) 0.3843(2) 0.5384(5) 0.0655(11) Uani 1 1 d .
C3 C 0.3224(3) 0.39806(17) 0.5121(4) 0.0500(8) Uani 1 1 d .
C4 C 0.4137(3) 0.36408(15) 0.6376(4) 0.0442(7) Uani 1 1 d .
C5 C 0.3556(3) 0.32870(16) 0.7437(4) 0.0500(8) Uani 1 1 d .
C6 C 0.1261(5) 0.3070(3) 0.7531(8) 0.138(3) Uani 1 1 d .
H6A H 0.1020 0.2615 0.7013 0.207 Uiso 1 1 calc R
H6B H 0.0538 0.3378 0.7297 0.207 Uiso 1 1 calc R
H6C H 0.1592 0.3008 0.8715 0.207 Uiso 1 1 calc R
C7 C 0.0776(4) 0.4078(3) 0.4277(7) 0.135(3) Uani 1 1 d .
H7A H 0.0465 0.3730 0.3416 0.202 Uiso 1 1 calc R
H7B H 0.0863 0.4530 0.3781 0.202 Uiso 1 1 calc R
H7C H 0.0194 0.4124 0.4929 0.202 Uiso 1 1 calc R
C8 C 0.3431(5) 0.4375(2) 0.3664(5) 0.0909(16) Uani 1 1 d .
H8A H 0.3409 0.4044 0.2780 0.136 Uiso 1 1 calc R
H8B H 0.4236 0.4608 0.3997 0.136 Uiso 1 1 calc R
H8C H 0.2779 0.4725 0.3282 0.136 Uiso 1 1 calc R
C9 C 0.5526(3) 0.3590(2) 0.6531(5) 0.0693(11) Uani 1 1 d .
H9A H 0.5674 0.3192 0.5889 0.104 Uiso 1 1 calc R
H9B H 0.5989 0.3524 0.7681 0.104 Uiso 1 1 calc R
H9C H 0.5799 0.4022 0.6122 0.104 Uiso 1 1 calc R
C10 C 0.4228(5) 0.2810(2) 0.8876(5) 0.1000(17) Uani 1 1 d .
H10A H 0.4263 0.2332 0.8476 0.150 Uiso 1 1 calc R
H10B H 0.3778 0.2810 0.9702 0.150 Uiso 1 1 calc R
H10C H 0.5069 0.2984 0.9363 0.150 Uiso 1 1 calc R
C11 C 0.1876(2) 0.56050(16) 0.9056(3) 0.0400(7) Uani 1 1 d .
C12 C 0.1334(3) 0.5983(2) 1.0127(4) 0.0534(8) Uani 1 1 d .
H12A H 0.0983 0.5737 1.0851 0.064 Uiso 1 1 calc R
C13 C 0.1324(3) 0.6717(2) 1.0106(4) 0.0593(9) Uani 1 1 d .
H13A H 0.0960 0.6965 1.0814 0.071 Uiso 1 1 calc R
C14 C 0.1848(3) 0.70884(19) 0.9047(4) 0.0569(9) Uani 1 1 d .
H14A H 0.1843 0.7585 0.9051 0.068 Uiso 1 1 calc R
C15 C 0.2380(3) 0.67262(17) 0.7982(4) 0.0487(7) Uani 1 1 d .
H15A H 0.2737 0.6980 0.7275 0.058 Uiso 1 1 calc R
C16 C 0.2385(2) 0.59827(15) 0.7958(3) 0.0370(6) Uani 1 1 d .

loop_
_atom_site_aniso_label
_atom_site_aniso_U_11
_atom_site_aniso_U_22
_atom_site_aniso_U_33
_atom_site_aniso_U_23
_atom_site_aniso_U_13
_atom_site_aniso_U_12
Fe1 0.0274(2) 0.0365(2) 0.0304(2) -0.00353(15) 0.00189(15) -0.00377(15)
S1 0.0443(4) 0.0504(5) 0.0464(4) 0.0021(3) 0.0191(3) -0.0048(3)
S2 0.0497(4) 0.0419(4) 0.0423(4) 0.0024(3) 0.0201(3) 0.0012(3)
S3 0.0335(4) 0.0501(5) 0.0478(4) -0.0165(3) -0.0067(3) 0.0014(3)
C1 0.0574(19) 0.056(2) 0.083(3) -0.031(2) 0.0313(18) -0.0313(17)
C2 0.0447(17) 0.063(2) 0.066(2) -0.0348(18) -0.0218(16) 0.0098(16)
C3 0.066(2) 0.0432(17) 0.0366(16) -0.0127(13) 0.0078(14) 0.0013(15)
C4 0.0476(15) 0.0361(15) 0.0461(16) -0.0114(13) 0.0091(13) -0.0028(13)
C5 0.0650(19) 0.0340(16) 0.0459(17) -0.0049(13) 0.0076(14) -0.0096(14)
C6 0.134(4) 0.115(4) 0.208(7) -0.076(4) 0.118(5) -0.089(4)
C7 0.067(3) 0.140(5) 0.141(5) -0.076(4) -0.061(3) 0.044(3)
C8 0.166(5) 0.067(3) 0.040(2) -0.0013(17) 0.030(3) 0.012(3)
C9 0.0501(18) 0.070(3) 0.088(3) -0.026(2) 0.0194(18) -0.0005(17)
C10 0.152(5) 0.054(2) 0.074(3) 0.018(2) -0.002(3) -0.002(3)
C11 0.0249(12) 0.0521(18) 0.0389(15) -0.0025(13) 0.0025(11) 0.0019(11)
C12 0.0423(16) 0.073(2) 0.0472(18) -0.0056(16) 0.0169(13) 0.0015(16)
C13 0.0475(17) 0.069(2) 0.061(2) -0.0188(18) 0.0142(15) 0.0107(17)
C14 0.0509(18) 0.0481(19) 0.065(2) -0.0106(16) 0.0062(16) 0.0116(15)
C15 0.0458(16) 0.0438(17) 0.0526(18) 0.0015(14) 0.0078(14) 0.0048(14)
C16 0.0278(12) 0.0450(16) 0.0339(14) -0.0025(12) 0.0019(10) 0.0048(11)

loop_
_atom_type_symbol
_atom_type_description
_atom_type_scat_dispersion_real
_atom_type_scat_dispersion_imag
_atom_type_scat_source
C C 0.0033 0.0016 'International Tables Vol C Tables 4.2.6.8 and 6.1.1.4'
H H 0.0000 0.0000 'International Tables Vol C Tables 4.2.6.8 and 6.1.1.4'
S S 0.1246 0.1234 'International Tables Vol C Tables 4.2.6.8 and 6.1.1.4'
Fe Fe 0.3463 0.8444 'International Tables Vol C Tables 4.2.6.8 and 6.1.1.4'

loop_
_geom_angle_atom_site_label_1
_geom_angle_atom_site_label_2
_geom_angle_atom_site_label_3
_geom_angle
_geom_angle_site_symmetry_1
C2 Fe1 C1 39.60(15) .
C2 Fe1 C5 64.31(13) .
C1 Fe1 C5 38.02(13) .
C2 Fe1 C3 38.41(14) .
C1 Fe1 C3 64.88(13) .
C5 Fe1 C3 63.54(12) .
C2 Fe1 C4 63.46(12) .
C1 Fe1 C4 63.79(12) .
C5 Fe1 C4 37.85(12) .
C3 Fe1 C4 37.31(11) .
C2 Fe1 S3 148.92(9) .
C1 Fe1 S3 123.28(12) .
C5 Fe1 S3 88.78(8) .
C3 Fe1 S3 116.81(9) .
C4 Fe1 S3 85.85(8) .
C2 Fe1 S2 101.38(11) .
C1 Fe1 S2 138.71(12) .
C5 Fe1 S2 155.24(9) .
C3 Fe1 S2 92.51(9) .
C4 Fe1 S2 118.45(9) .
S3 Fe1 S2 97.46(3) .
C2 Fe1 S1 105.75(11) .
C1 Fe1 S1 90.77(9) .
C5 Fe1 S1 113.78(9) .
C3 Fe1 S1 143.54(9) .
C4 Fe1 S1 151.45(9) .
S3 Fe1 S1 99.05(3) .
S2 Fe1 S1 88.98(3) .
C11 S1 Fe1 104.84(10) .
C16 S2 Fe1 104.63(10) .
S3 S3 Fe1 111.51(5) 3_667
C5 C1 C2 106.5(3) .
C5 C1 C6 126.8(5) .
C2 C1 C6 126.5(4) .
C5 C1 Fe1 71.44(17) .
C2 C1 Fe1 69.88(18) .
C6 C1 Fe1 127.5(3) .
C3 C2 C1 107.6(3) .
C3 C2 C7 126.2(5) .
C1 C2 C7 126.1(4) .
C3 C2 Fe1 72.00(16) .
C1 C2 Fe1 70.52(17) .
C7 C2 Fe1 125.7(3) .
C4 C3 C2 107.8(3) .
C4 C3 C8 126.6(4) .
C2 C3 C8 125.5(4) .
C4 C3 Fe1 71.48(17) .
C2 C3 Fe1 69.59(18) .
C8 C3 Fe1 128.0(2) .
C3 C4 C5 109.3(3) .
C3 C4 C9 126.7(3) .
C5 C4 C9 123.8(3) .
C3 C4 Fe1 71.20(17) .
C5 C4 Fe1 70.50(18) .
C9 C4 Fe1 128.7(2) .
C1 C5 C4 108.8(3) .
C1 C5 C10 126.0(4) .
C4 C5 C10 125.0(3) .
C1 C5 Fe1 70.54(19) .
C4 C5 Fe1 71.65(17) .
C10 C5 Fe1 128.0(2) .
C1 C6 H6A 109.5 .
C1 C6 H6B 109.5 .
H6A C6 H6B 109.5 .
C1 C6 H6C 109.5 .
H6A C6 H6C 109.5 .
H6B C6 H6C 109.5 .
C2 C7 H7A 109.5 .
C2 C7 H7B 109.5 .
H7A C7 H7B 109.5 .
C2 C7 H7C 109.5 .
H7A C7 H7C 109.5 .
H7B C7 H7C 109.5 .
C3 C8 H8A 109.5 .
C3 C8 H8B 109.5 .
H8A C8 H8B 109.5 .
C3 C8 H8C 109.5 .
H8A C8 H8C 109.5 .
H8B C8 H8C 109.5 .
C4 C9 H9A 109.5 .
C4 C9 H9B 109.5 .
H9A C9 H9B 109.5 .
C4 C9 H9C 109.5 .
H9A C9 H9C 109.5 .
H9B C9 H9C 109.5 .
C5 C10 H10A 109.5 .
C5 C10 H10B 109.5 .
H10A C10 H10B 109.5 .
C5 C10 H10C 109.5 .
H10A C10 H10C 109.5 .
H10B C10 H10C 109.5 .
C16 C11 C12 119.3(3) .
C16 C11 S1 118.6(2) .
C12 C11 S1 122.0(2) .
C13 C12 C11 120.0(3) .
C13 C12 H12A 120.0 .
C11 C12 H12A 120.0 .
C12 C13 C14 120.6(3) .
C12 C13 H13A 119.7 .
C14 C13 H13A 119.7 .
C13 C14 C15 120.2(3) .
C13 C14 H14A 119.9 .
C15 C14 H14A 119.9 .
C14 C15 C16 120.4(3) .
C14 C15 H15A 119.8 .
C16 C15 H15A 119.8 .
C15 C16 C11 119.5(3) .
C15 C16 S2 121.6(2) .
C11 C16 S2 118.9(2) .

loop_
_geom_bond_atom_site_label_1
_geom_bond_atom_site_label_2
_geom_bond_distance
_geom_bond_site_symmetry_2
Fe1 C2 2.134(3) .
Fe1 C1 2.142(3) .
Fe1 C5 2.154(3) .
Fe1 C3 2.165(3) .
Fe1 C4 2.169(3) .
Fe1 S3 2.1775(7) .
Fe1 S2 2.1913(8) .
Fe1 S1 2.1942(8) .
S1 C11 1.740(3) .
S2 C16 1.741(3) .
S3 S3 1.9804(15) 3_667
C1 C5 1.399(5) .
C1 C2 1.448(6) .
C1 C6 1.504(5) .
C2 C3 1.414(5) .
C2 C7 1.506(5) .
C3 C4 1.386(4) .
C3 C8 1.498(5) .
C4 C5 1.402(4) .
C4 C9 1.510(4) .
C5 C10 1.514(5) .
C6 H6A 0.9600 .
C6 H6B 0.9600 .
C6 H6C 0.9600 .
C7 H7A 0.9600 .
C7 H7B 0.9600 .
C7 H7C 0.9600 .
C8 H8A 0.9600 .
C8 H8B 0.9600 .
C8 H8C 0.9600 .
C9 H9A 0.9600 .
C9 H9B 0.9600 .
C9 H9C 0.9600 .
C10 H10A 0.9600 .
C10 H10B 0.9600 .
C10 H10C 0.9600 .
C11 C16 1.399(4) .
C11 C12 1.404(4) .
C12 C13 1.377(5) .
C12 H12A 0.9300 .
C13 C14 1.378(5) .
C13 H13A 0.9300 .
C14 C15 1.379(4) .
C14 H14A 0.9300 .
C15 C16 1.394(4) .
C15 H15A 0.9300 .
